data_2203025
loop_
_publ_author_name
'Gilardi, Richard'
'Evans, Robin N.'
'Manser, Gerald E.'

_publ_section_title
;
 3,3-Bis(difluoroaminomethyl)oxetane, a promising new energetic
 material
;
_journal_issue 12
_journal_name_full 'Acta Crystallographica Section E'
_journal_page_first o2032
_journal_page_last o2034
_journal_paper_doi 10.1107/S1600536803027016
_journal_volume 59
_journal_year 2003
_chemical_formula_iupac 'C5 H8 F4 N2 O'
_chemical_formula_moiety 'C5 H8 F4 N2 O'
_chemical_formula_sum 'C5 H8 F4 N2 O'
_chemical_formula_weight 188.13
_chemical_name_systematic
;
3,3-bis(difluoroaminomethyl)oxetane
;
_space_group_IT_number 15
_symmetry_cell_setting monoclinic
_symmetry_space_group_name_Hall '-C 2yc'
_symmetry_space_group_name_H-M 'C 1 2/c 1'
_atom_sites_solution_hydrogens difmap
_atom_sites_solution_primary direct
_atom_sites_solution_secondary direct
_cell_angle_alpha 90.00
_cell_angle_beta 105.931(2)
_cell_angle_gamma 90.00
_cell_formula_units_Z 4
_cell_length_a 10.3304(13)
_cell_length_b 10.6065(13)
_cell_length_c 6.8638(8)
_cell_measurement_reflns_used 2766
_cell_measurement_temperature 93(2)
_cell_measurement_theta_max 28.5
_cell_measurement_theta_min 2.9
_cell_volume 723.18(15)
_computing_cell_refinement 'SAINT (Bruker,2001)'
_computing_data_collection 'SMART (Bruker,2001)'
_computing_data_reduction SAINT
_computing_molecular_graphics SHELXTL
_computing_publication_material SHELXTL
_computing_structure_refinement 'SHELXTL (Sheldrick, 1997)'
_computing_structure_solution 'SHELXS97 (Sheldrick, 1990)'
_diffrn_ambient_temperature 93(2)
_diffrn_measured_fraction_theta_full 0.981
_diffrn_measured_fraction_theta_max 0.981
_diffrn_measurement_device_type 'Bruker CCD area-detector'
_diffrn_measurement_method '\f and \w scans'
_diffrn_radiation_monochromator graphite
_diffrn_radiation_source 'fine-focus sealed tube'
_diffrn_radiation_type MoK\a
_diffrn_radiation_wavelength 0.71073
_diffrn_reflns_av_R_equivalents 0.060
_diffrn_reflns_av_sigmaI/netI 0.031
_diffrn_reflns_limit_h_max 13
_diffrn_reflns_limit_h_min -12
_diffrn_reflns_limit_k_max 14
_diffrn_reflns_limit_k_min -14
_diffrn_reflns_limit_l_max 8
_diffrn_reflns_limit_l_min -8
_diffrn_reflns_number 2995
_diffrn_reflns_theta_full 28.3
_diffrn_reflns_theta_max 28.2
_diffrn_reflns_theta_min 2.8
_diffrn_standards_decay_% 0
_diffrn_standards_number 0
_exptl_absorpt_coefficient_mu 0.19
_exptl_absorpt_correction_T_max 0.919
_exptl_absorpt_correction_T_min 0.858
_exptl_absorpt_correction_type integration
_exptl_absorpt_process_details '(Wuensch & Prewitt, 1965)'
_exptl_crystal_colour colorless
_exptl_crystal_density_diffrn 1.728
_exptl_crystal_density_method 'not measured'
_exptl_crystal_description 'rounded chunk'
_exptl_crystal_F_000 384
_exptl_crystal_size_max 0.70
_exptl_crystal_size_mid 0.65
_exptl_crystal_size_min 0.60
_refine_diff_density_max 0.47
_refine_diff_density_min -0.26
_refine_ls_extinction_coef 0
_refine_ls_extinction_method none
_refine_ls_goodness_of_fit_ref 1.00
_refine_ls_hydrogen_treatment refxyz
_refine_ls_matrix_type full
_refine_ls_number_parameters 72
_refine_ls_number_reflns 877
_refine_ls_number_restraints 0
_refine_ls_restrained_S_all 1.00
_refine_ls_R_factor_all 0.038
_refine_ls_R_factor_gt 0.036
_refine_ls_shift/su_max 0.002
_refine_ls_shift/su_mean 0.000
_refine_ls_structure_factor_coef Fsqd
_refine_ls_weighting_details 'calc w=1/[\s^2^(Fo^2^)+(0.0627P)^2^+0.609P] where P=(Fo^2^+2Fc^2^)/3'
_refine_ls_weighting_scheme calc
_refine_ls_wR_factor_gt 0.101
_refine_ls_wR_factor_ref 0.102
_reflns_number_gt 840
_reflns_number_total 877
_reflns_threshold_expression I>2\s(I)
_cod_data_source_file ya6177.cif
_cod_data_source_block I
_cod_depositor_comments
;
The following automatic conversions were performed:
'_symmetry_cell_setting' value 'Monoclinic' changed to 'monoclinic'
according to '/home/saulius/struct/CIF-dictionaries/cif_core.dic'
dictionary named 'cif_core.dic' version 2.4.1 from 2010-06-29.

Automatic conversion script
Id: cif_fix_enum 1527 2010-12-29 10:47:43Z saulius 

The following automatic conversions were performed:

'_symmetry_cell_setting' value 'Monoclinic' changed to 'monoclinic'
according to /home/saulius/struct/CIF-dictionaries/cif_core.dic
dictionary named 'cif_core.dic' version 2.4.1 from 2010-06-29.

Automatic conversion script
Id: cif_fix_values 1715 2011-07-08 13:25:40Z adriana 
;
_cod_original_sg_symbol_H-M 'C 2/c'
_cod_database_code 2203025
_cod_database_fobs_code 2203025

loop_
_symmetry_equiv_pos_as_xyz
'x, y, z'
'-x, y, -z+1/2'
'x+1/2, y+1/2, z'
'-x+1/2, y+1/2, -z+1/2'
'-x, -y, -z'
'x, -y, z-1/2'
'-x+1/2, -y+1/2, -z'
'x+1/2, -y+1/2, z-1/2'

loop_
_atom_site_label
_atom_site_fract_x
_atom_site_fract_y
_atom_site_fract_z
_atom_site_U_iso_or_equiv
_atom_site_adp_type
_atom_site_calc_flag
_atom_site_refinement_flags
_atom_site_occupancy
_atom_site_disorder_assembly
_atom_site_disorder_group
_atom_site_type_symbol
F5A 0.12220(7) 0.42556(7) -0.04368(11) 0.0225(3) Uani d . 1 . . F
F5B 0.23894(7) 0.30290(7) 0.19704(11) 0.0214(3) Uani d . 1 . . F
O1 0.0000 -0.01437(11) 0.2500 0.0202(3) Uani d S 1 . . O
C2 -0.10373(11) 0.08116(10) 0.18578(17) 0.0160(3) Uani d . 1 . . C
H2A -0.1480(16) 0.0769(14) 0.042(3) 0.019 Uiso d . 1 . . H
H2B -0.1717(17) 0.0754(13) 0.262(3) 0.019 Uiso d . 1 . . H
C3 0.0000 0.18930(13) 0.2500 0.0125(3) Uani d S 1 . . C
N5 0.11361(9) 0.36818(9) 0.13797(14) 0.0161(3) Uani d . 1 . . N
C4 0.01238(11) 0.26786(10) 0.06953(16) 0.0138(3) Uani d . 1 . . C
H4A -0.0654(16) 0.3128(14) 0.009(2) 0.017 Uiso d . 1 . . H
H4B 0.0346(15) 0.2159(14) -0.026(2) 0.017 Uiso d . 1 . . H

loop_
_atom_site_aniso_label
_atom_site_aniso_U_11
_atom_site_aniso_U_22
_atom_site_aniso_U_33
_atom_site_aniso_U_12
_atom_site_aniso_U_13
_atom_site_aniso_U_23
F5A 0.0229(4) 0.0209(4) 0.0261(4) -0.0036(3) 0.0110(3) 0.0075(3)
F5B 0.0110(4) 0.0238(4) 0.0284(4) -0.0008(2) 0.0035(3) 0.0017(3)
O1 0.0200(6) 0.0106(5) 0.0306(6) 0.000 0.0076(5) 0.000
C2 0.0148(5) 0.0116(5) 0.0222(6) -0.0023(4) 0.0060(4) -0.0001(4)
C3 0.0105(6) 0.0106(7) 0.0172(7) 0.000 0.0052(5) 0.000
N5 0.0141(5) 0.0155(5) 0.0206(5) -0.0007(3) 0.0076(4) 0.0025(3)
C4 0.0122(5) 0.0131(5) 0.0165(5) -0.0014(4) 0.0048(4) -0.0001(4)

loop_
_atom_type_symbol
_atom_type_description
_atom_type_scat_dispersion_real
_atom_type_scat_dispersion_imag
_atom_type_scat_source
C C 0.0033 0.0016 'International Tables Vol C Tables 4.2.6.8 and 6.1.1.4'
H H 0.0000 0.0000 'International Tables Vol C Tables 4.2.6.8 and 6.1.1.4'
N N 0.0061 0.0033 'International Tables Vol C Tables 4.2.6.8 and 6.1.1.4'
O O 0.0106 0.0060 'International Tables Vol C Tables 4.2.6.8 and 6.1.1.4'
F F 0.0171 0.0103 'International Tables Vol C Tables 4.2.6.8 and 6.1.1.4'

loop_
_geom_angle_atom_site_label_1
_geom_angle_atom_site_label_2
_geom_angle_atom_site_label_3
_geom_angle_site_symmetry_1
_geom_angle_site_symmetry_3
_geom_angle
C2 O1 C2 2 . 91.54(11)
O1 C2 C3 . . 92.01(8)
O1 C2 H2A . . 112.3(9)
C3 C2 H2A . . 114.9(9)
O1 C2 H2B . . 111.6(9)
C3 C2 H2B . . 115.6(9)
H2A C2 H2B . . 109.5(14)
C4 C3 C4 2 . 113.86(12)
C4 C3 C2 2 . 115.43(6)
C4 C3 C2 . . 112.25(6)
C2 C3 C2 . 2 84.45(11)
F5A N5 F5B . . 100.85(7)
F5A N5 C4 . . 103.92(8)
F5B N5 C4 . . 104.44(8)
N5 C4 C3 . . 110.19(8)
N5 C4 H4A . . 102.9(9)
C3 C4 H4A . . 113.0(9)
N5 C4 H4B . . 111.2(9)
C3 C4 H4B . . 109.8(9)
H4A C4 H4B . . 109.7(14)

loop_
_geom_bond_atom_site_label_1
_geom_bond_atom_site_label_2
_geom_bond_site_symmetry_2
_geom_bond_distance
_geom_bond_publ_flag
F5A N5 . 1.4120(11) ?
F5B N5 . 1.4255(11) ?
O1 C2 . 1.4526(13) ?
C2 C3 . 1.5488(14) ?
C2 H2A . 0.968(16) ?
C2 H2B . 0.987(17) ?
C3 C4 . 1.5271(13) ?
N5 C4 . 1.4754(14) ?
C4 H4A . 0.929(16) ?
C4 H4B . 0.931(16) ?

loop_
_geom_torsion_atom_site_label_1
_geom_torsion_atom_site_label_2
_geom_torsion_atom_site_label_3
_geom_torsion_atom_site_label_4
_geom_torsion_site_symmetry_1
_geom_torsion_site_symmetry_4
_geom_torsion
C2 O1 C2 C3 2 . 0.0
O1 C2 C3 C4 . 2 -112.03(8)
O1 C2 C3 C4 . . 115.24(8)
O1 C2 C3 C2 . 2 0.0
F5A N5 C4 C3 . . 175.36(7)
F5B N5 C4 C3 . . 70.06(10)
C4 C3 C4 N5 2 . 47.35(6)
C2 C3 C4 N5 . . -179.15(8)
C2 C3 C4 N5 2 . -84.63(11)

loop_
_cod_related_entry_id
_cod_related_entry_database
_cod_related_entry_code
1 ChemSpider 13929616
